data_4311303
loop_
_publ_author_name
'Yukinari Sunatsuki'
'Hiromi Ohta'
'Masaaki Kojima'
'Yuichi Ikuta'
'Yoshiyuki Goto'
'Naohide Matsumoto'
'Seiichiro Iijima'
'Haruo Akashi'
'Sumio Kaizaki'
'Fran\,coise Dahan'
'Jean-Pierre Tuchagues'

_publ_contact_author_address Japan
_publ_contact_author_email kojima@cc.okayama-u.ac.jp
_publ_contact_author_fax +81-86-251-7842
_publ_contact_author_name 'Masaaki KOJIMA'
_publ_contact_author_phone +81-86-251-7842
_publ_section_title
;
 Supramolecular Spin-Crossover Iron Complexes Based on
 Imidazole-Imidazolate Hydrogen Bonds
;
_journal_name_full 'Inorganic Chemistry'
_journal_page_first 4154
_journal_page_last 4171
_journal_paper_doi 10.1021/ic0498384
_journal_volume 43
_journal_year 2004
_chemical_formula_sum 'C36 H45 B2 F8 Fe2 N20'
_chemical_formula_weight 1043.24
_chemical_name_systematic
; 
 ? 
;
_space_group_IT_number 143
_symmetry_cell_setting trigonal
_symmetry_space_group_name_Hall 'P 3'
_symmetry_space_group_name_H-M 'P 3'
_atom_sites_solution_hydrogens geom
_atom_sites_solution_primary direct
_atom_sites_solution_secondary difmap
_audit_creation_method SHELXL-97
_cell_angle_alpha 90.00
_cell_angle_beta 90.00
_cell_angle_gamma 120.00
_cell_formula_units_Z 3
_cell_length_a 11.9678(11)
_cell_length_b 11.9678(11)
_cell_length_c 28.5739(14)
_cell_measurement_temperature 300(2)
_cell_volume 3544.3(5)
_computing_cell_refinement 'CRYSALISRED 169, Oxford-Diffraction, 2001'
_computing_data_collection 'CRYSALIS 169, Oxford-Diffraction, 2001'
_computing_data_reduction 'CRYSALISRED 169, Oxford-Diffraction, 2001'
_computing_molecular_graphics 'ZORTEP (Zsolnai, 1996)'
_computing_structure_refinement 'SHELXL-97 (Sheldrick, 1997)'
_computing_structure_solution 'SHELXS-97 (Sheldrick, 1990)'
_diffrn_ambient_temperature 300(2)
_diffrn_measured_fraction_theta_full 0.953
_diffrn_measured_fraction_theta_max 0.953
_diffrn_measurement_device_type 'Oxford-Diffraction Xcalibur'
_diffrn_measurement_method '\w,\f scans'
_diffrn_radiation_monochromator graphite
_diffrn_radiation_source 'fine-focus sealed tube'
_diffrn_radiation_type MoK\a
_diffrn_radiation_wavelength 0.71073
_diffrn_reflns_av_R_equivalents 0.0364
_diffrn_reflns_av_sigmaI/netI 0.0311
_diffrn_reflns_limit_h_max 16
_diffrn_reflns_limit_h_min -14
_diffrn_reflns_limit_k_max 13
_diffrn_reflns_limit_k_min -16
_diffrn_reflns_limit_l_max 40
_diffrn_reflns_limit_l_min -39
_diffrn_reflns_number 30694
_diffrn_reflns_theta_full 30.35
_diffrn_reflns_theta_max 30.35
_diffrn_reflns_theta_min 3.46
_exptl_absorpt_coefficient_mu 0.697
_exptl_absorpt_correction_type none
_exptl_crystal_colour Dark-Red
_exptl_crystal_density_diffrn 1.466
_exptl_crystal_density_method 'not measured'
_exptl_crystal_description Parallelepiped
_exptl_crystal_F_000 1605
_exptl_crystal_size_max 0.35
_exptl_crystal_size_mid 0.30
_exptl_crystal_size_min 0.25
_refine_diff_density_max 0.265
_refine_diff_density_min -0.369
_refine_diff_density_rms 0.047
_refine_ls_abs_structure_details 'Flack H D (1983), Acta Cryst. A39, 876-881'
_refine_ls_abs_structure_Flack -0.007(10)
_refine_ls_extinction_method none
_refine_ls_goodness_of_fit_ref 1.120
_refine_ls_hydrogen_treatment mixed
_refine_ls_matrix_type full
_refine_ls_number_parameters 613
_refine_ls_number_reflns 13001
_refine_ls_number_restraints 1
_refine_ls_restrained_S_all 1.120
_refine_ls_R_factor_all 0.0539
_refine_ls_R_factor_gt 0.0430
_refine_ls_shift/su_max 0.000
_refine_ls_shift/su_mean 0.000
_refine_ls_structure_factor_coef Fsqd
_refine_ls_weighting_details 'w=1/[\s^2^(Fo^2^)+(0.0476P)^2^+0.1065P] where P=(Fo^2^+2Fc^2^)/3'
_refine_ls_weighting_scheme calc
_refine_ls_wR_factor_gt 0.1056
_refine_ls_wR_factor_ref 0.1104
_reflns_number_gt 9255
_reflns_number_total 13001
_reflns_threshold_expression >2sigma(I)
_cod_data_source_file ic0498384si20040401_112019_07.cif
_cod_data_source_block bf300
_cod_depositor_comments
;
The following automatic conversions were performed:
'_symmetry_cell_setting' value 'Trigonal' changed to 'trigonal' according
to '/home/saulius/struct/CIF-dictionaries/cif_core.dic' dictionary named
'cif_core.dic' version 2.4.1 from
2010-06-29.

'_exptl_absorpt_correction_type' value 'None' changed to
'none' according to '/home/saulius/struct/CIF-dictionaries/cif_core.dic'
dictionary named 'cif_core.dic' version 2.4.1 from 2010-06-29.

Automatic conversion script
Id: cif_fix_enum 1527 2010-12-29 10:47:43Z saulius 

The following automatic conversions were performed:

'_refine_ls_weighting_scheme' value 'calc
w=1/[\s^2^(Fo^2^)+(0.0476P)^2^+0.1065P] where P=(Fo^2^+2Fc^2^)/3' was
changed to 'calc'. New tag '_refine_ls_weighting_details' was
created. The value of the new tag was set to
'w=1/[\s^2^(Fo^2^)+(0.0476P)^2^+0.1065P] where P=(Fo^2^+2Fc^2^)/3'.

Automatic conversion script
Id: cif_fix_values 3143 2015-03-26 13:38:13Z robertas 
;
_cod_database_code 4311303

loop_
_symmetry_equiv_pos_as_xyz
'x, y, z'
'-y, x-y, z'
'-x+y, -x, z'

loop_
_atom_site_label
_atom_site_type_symbol
_atom_site_fract_x
_atom_site_fract_y
_atom_site_fract_z
_atom_site_U_iso_or_equiv
_atom_site_adp_type
_atom_site_occupancy
_atom_site_calc_flag
_atom_site_refinement_flags
_atom_site_disorder_assembly
_atom_site_disorder_group
Fe1 Fe 1.0000 1.0000 0.456852(17) 0.02400(13) Uani 1 d S . .
N1 N 0.83582(18) 0.95793(19) 0.42316(6) 0.0304(4) Uani 1 d . . .
N2 N 0.87708(19) 0.85765(18) 0.49601(6) 0.0321(4) Uani 1 d . . .
N3 N 0.7497(2) 0.7179(2) 0.55077(7) 0.0413(5) Uani 1 d . . .
N4 N 1.0000 1.0000 0.34478(15) 0.0396(9) Uani 1 d S . .
C1 C 0.7291(3) 0.8660(3) 0.44327(9) 0.0352(6) Uani 1 d . . .
H1 H 0.6470 0.8400 0.4317 0.039 Uiso 1 calc R . .
C2 C 0.7500(2) 0.8114(2) 0.48335(8) 0.0363(5) Uani 1 d . . .
C3 C 0.6744(3) 0.7225(3) 0.51743(9) 0.0463(6) Uani 1 d . . .
H3 H 0.5848 0.6738 0.5170 0.051 Uiso 1 calc R . .
C4 C 0.8733(3) 0.7996(2) 0.53618(8) 0.0409(6) Uani 1 d . . .
H4 H 0.9463 0.8131 0.5525 0.045 Uiso 1 calc R . .
C5 C 0.8255(3) 1.0220(3) 0.38147(8) 0.0381(5) Uani 1 d . . .
H5A H 0.8774 1.1147 0.3853 0.042 Uiso 1 calc R . .
H5B H 0.7365 1.0003 0.3771 0.042 Uiso 1 calc R . .
C6 C 0.8713(2) 0.9804(3) 0.33829(8) 0.0389(5) Uani 1 d . . .
H6A H 0.8119 0.8899 0.3320 0.043 Uiso 1 calc R . .
H6B H 0.8709 1.0297 0.3114 0.043 Uiso 1 calc R . .
Fe2 Fe 0.6667 0.3333 0.74549(2) 0.03644(18) Uani 1 d S . .
N5 N 0.5471(2) 0.4063(2) 0.77623(7) 0.0436(5) Uani 1 d . . .
N6 N 0.6851(2) 0.4876(2) 0.69691(7) 0.0414(5) Uani 1 d . . .
N7 N 0.6784(3) 0.6019(2) 0.63863(8) 0.0508(6) Uani 1 d . . .
H7N H 0.6940 0.6392 0.6118 0.056 Uiso 1 calc R . .
N8 N 0.6667 0.3333 0.84462(13) 0.0472(11) Uani 1 d S . .
C7 C 0.5315(3) 0.4888(3) 0.75189(9) 0.0401(6) Uani 1 d . . .
H7 H 0.4779 0.5196 0.7618 0.044 Uiso 1 calc R . .
C8 C 0.6025(3) 0.5304(3) 0.70822(9) 0.0431(6) Uani 1 d . . .
C9 C 0.5984(3) 0.6027(3) 0.67179(11) 0.0542(7) Uani 1 d . . .
H9 H 0.5501 0.6440 0.6702 0.060 Uiso 1 calc R . .
C10 C 0.7292(3) 0.5320(3) 0.65534(9) 0.0488(7) Uani 1 d . . .
H10 H 0.7882 0.5173 0.6393 0.054 Uiso 1 calc R . .
C11 C 0.4873(3) 0.3667(3) 0.82186(9) 0.0553(8) Uani 1 d . . .
H11A H 0.4233 0.2756 0.8214 0.061 Uiso 1 calc R . .
H11B H 0.4443 0.4146 0.8298 0.061 Uiso 1 calc R . .
C12 C 0.5897(3) 0.3921(3) 0.85774(10) 0.0544(8) Uani 1 d . . .
H12A H 0.6459 0.4845 0.8612 0.060 Uiso 1 calc R . .
H12B H 0.5489 0.3579 0.8877 0.060 Uiso 1 calc R . .
Fe3 Fe 0.6667 0.3333 0.40493(2) 0.02596(13) Uani 1 d S . .
N9 N 0.54647(18) 0.3812(2) 0.43781(6) 0.0331(4) Uani 1 d . . .
N10 N 0.68727(19) 0.47706(19) 0.36476(6) 0.0311(4) Uani 1 d . . .
N11 N 0.7013(2) 0.6139(2) 0.30941(7) 0.0439(5) Uani 1 d . . .
N12 N 0.6667 0.3333 0.51553(15) 0.0448(10) Uani 1 d S . .
C13 C 0.5346(2) 0.4689(3) 0.41900(9) 0.0346(6) Uani 1 d . . .
H13 H 0.4806 0.4962 0.4315 0.038 Uiso 1 calc R . .
C14 C 0.6083(2) 0.5261(2) 0.37710(8) 0.0322(5) Uani 1 d . . .
C15 C 0.6175(3) 0.6111(3) 0.34234(10) 0.0444(6) Uani 1 d . . .
H15 H 0.5745 0.6577 0.3416 0.049 Uiso 1 calc R . .
C16 C 0.7405(3) 0.5340(2) 0.32448(9) 0.0388(6) Uani 1 d . . .
H16 H 0.7995 0.5194 0.3084 0.043 Uiso 1 calc R . .
C17 C 0.4715(3) 0.3135(3) 0.47945(9) 0.0480(7) Uani 1 d . . .
H17A H 0.4327 0.2211 0.4751 0.053 Uiso 1 calc R . .
H17B H 0.4028 0.3330 0.4842 0.053 Uiso 1 calc R . .
C18 C 0.5602(3) 0.3558(3) 0.52265(9) 0.0485(7) Uani 1 d . . .
H18A H 0.5930 0.4468 0.5285 0.053 Uiso 1 calc R . .
H18B H 0.5111 0.3080 0.5498 0.053 Uiso 1 calc R . .
Fe4 Fe 1.0000 1.0000 0.11540(2) 0.03589(19) Uani 1 d S . .
N13 N 0.8093(2) 0.9268(2) 0.08500(7) 0.0404(5) Uani 1 d . . .
N14 N 0.8696(2) 0.8493(2) 0.16334(7) 0.0388(5) Uani 1 d . . .
N15 N 0.7475(2) 0.7263(2) 0.22068(7) 0.0439(5) Uani 1 d . . .
H15N H 0.7265 0.6870 0.2472 0.048 Uiso 1 calc R . .
N16 N 1.0000 1.0000 0.01487(16) 0.0584(13) Uani 1 d S . .
C19 C 0.7141(3) 0.8427(3) 0.10745(10) 0.0475(7) Uani 1 d . . .
H19 H 0.6301 0.8084 0.0966 0.052 Uiso 1 calc R . .
C20 C 0.7433(3) 0.8021(2) 0.15151(8) 0.0384(5) Uani 1 d . . .
C21 C 0.6640(3) 0.7235(3) 0.18781(9) 0.0466(6) Uani 1 d . . .
H21 H 0.5743 0.6794 0.1891 0.051 Uiso 1 calc R . .
C22 C 0.8688(3) 0.8012(3) 0.20467(9) 0.0421(6) Uani 1 d . . .
H22 H 0.9425 0.8168 0.2209 0.046 Uiso 1 calc R . .
C23 C 0.7840(3) 0.9635(3) 0.03904(10) 0.0551(8) Uani 1 d . . .
H23A H 0.8069 1.0535 0.0392 0.061 Uiso 1 calc R . .
H23B H 0.6930 0.9116 0.0314 0.061 Uiso 1 calc R . .
C24 C 0.8652(3) 0.9414(4) 0.00268(11) 0.0555(8) Uani 1 d . . .
H24A H 0.8302 0.8493 -0.0012 0.061 Uiso 1 calc R . .
H24B H 0.8579 0.9759 -0.0272 0.061 Uiso 1 calc R . .
Fe5 Fe 0.6667 0.3333 0.07191(2) 0.03250(15) Uani 1 d S . .
N17 N 0.5359(2) 0.3765(2) 0.10424(7) 0.0416(5) Uani 1 d . . .
N18 N 0.6705(2) 0.4761(2) 0.02884(8) 0.0466(5) Uani 1 d . . .
N19 N 0.6677(3) 0.6016(3) -0.02746(9) 0.0551(6) Uani 1 d . . .
N20 N 0.6667 0.3333 0.17951(16) 0.0514(11) Uani 1 d S . .
C25 C 0.5116(3) 0.4546(3) 0.08381(10) 0.0487(7) Uani 1 d . . .
H25 H 0.4510 0.4745 0.0953 0.054 Uiso 1 calc R . .
C26 C 0.5830(3) 0.5120(3) 0.04135(10) 0.0499(7) Uani 1 d . . .
C27 C 0.5799(3) 0.5902(3) 0.00623(10) 0.0507(7) Uani 1 d . . .
H27 H 0.5283 0.6280 0.0055 0.056 Uiso 1 calc R . .
C28 C 0.7196(3) 0.5355(3) -0.01191(9) 0.0518(7) Uani 1 d . . .
H28 H 0.7847 0.5302 -0.0277 0.057 Uiso 1 calc R . .
C29 C 0.4665(3) 0.3175(3) 0.14836(9) 0.0496(7) Uani 1 d . . .
H29A H 0.4225 0.2242 0.1461 0.055 Uiso 1 calc R . .
H29B H 0.4028 0.3432 0.1545 0.055 Uiso 1 calc R . .
C30 C 0.5661(3) 0.3640(3) 0.18794(10) 0.0491(7) Uani 1 d . . .
H30A H 0.6046 0.4567 0.1913 0.054 Uiso 1 calc R . .
H30B H 0.5228 0.3243 0.2171 0.054 Uiso 1 calc R . .
Fe6 Fe 1.0000 1.0000 -0.21322(3) 0.03177(13) Uani 1 d S . .
N21 N 0.8183(2) 0.9485(2) -0.24503(7) 0.0415(5) Uani 1 d . . .
N22 N 0.8605(2) 0.8535(2) -0.16819(8) 0.0459(5) Uani 1 d . . .
N23 N 0.7304(3) 0.7345(2) -0.11184(9) 0.0590(7) Uani 1 d . . .
H23N H 0.7042 0.6946 -0.0856 0.065 Uiso 1 calc R . .
N24 N 1.0000 1.0000 -0.31521(15) 0.0470(10) Uani 1 d S . .
C31 C 0.7206(3) 0.8754(3) -0.22211(10) 0.0467(7) Uani 1 d . . .
H31 H 0.6393 0.8570 -0.2323 0.051 Uiso 1 calc R . .
C32 C 0.7347(3) 0.8192(3) -0.17949(10) 0.0536(7) Uani 1 d . . .
C33 C 0.6537(3) 0.7443(3) -0.14540(10) 0.0539(7) Uani 1 d . . .
H33 H 0.5644 0.7071 -0.1448 0.059 Uiso 1 calc R . .
C34 C 0.8504(3) 0.7960(3) -0.12645(9) 0.0473(7) Uani 1 d . . .
H34 H 0.9195 0.7995 -0.1102 0.052 Uiso 1 calc R . .
C35 C 0.8036(3) 0.9994(4) -0.28997(11) 0.0609(8) Uani 1 d . . .
H35A H 0.8442 1.0926 -0.2885 0.067 Uiso 1 calc R . .
H35B H 0.7128 0.9643 -0.2970 0.067 Uiso 1 calc R . .
C36 C 0.8666(3) 0.9609(3) -0.32759(10) 0.0533(7) Uani 1 d . . .
H36A H 0.8178 0.8681 -0.3319 0.059 Uiso 1 calc R . .
H36B H 0.8656 1.0012 -0.3569 0.059 Uiso 1 calc R . .
B1 B 0.3333 0.6667 0.7969(3) 0.0629(18) Uani 1 d S . .
F1 F 0.3333 0.6667 0.74847(15) 0.0851(12) Uani 1 d S . .
F2 F 0.2480(3) 0.7020(3) 0.81344(10) 0.1233(10) Uani 1 d . . .
B2 B 0.3333 0.6667 0.1341(2) 0.0549(16) Uani 1 d S . .
F3 F 0.3333 0.6667 0.08534(19) 0.1129(16) Uani 1 d S . .
F4 F 0.3601(3) 0.5756(3) 0.14914(10) 0.1046(8) Uani 1 d . . .
B3 B 0.3333 0.6667 0.4074(3) 0.0601(18) Uani 1 d S . .
F5 F 0.3333 0.6667 0.45507(19) 0.1108(16) Uani 1 d S . .
F6 F 0.4468(3) 0.7679(3) 0.39196(12) 0.1478(13) Uani 1 d . . .
B4 B 0.5430(5) 0.8742(5) 0.26630(18) 0.0779(13) Uani 1 d . . .
F7 F 0.4531(2) 0.9041(2) 0.25240(9) 0.0949(7) Uani 1 d . . .
F8 F 0.5224(3) 0.7598(3) 0.24578(10) 0.1193(9) Uani 1 d . . .
F9 F 0.6621(3) 0.9657(3) 0.25037(11) 0.1115(9) Uani 1 d . . .
F10 F 0.5359(3) 0.8636(3) 0.31406(10) 0.1123(9) Uani 1 d . . .

loop_
_atom_site_aniso_label
_atom_site_aniso_U_11
_atom_site_aniso_U_22
_atom_site_aniso_U_33
_atom_site_aniso_U_23
_atom_site_aniso_U_13
_atom_site_aniso_U_12
Fe1 0.02603(17) 0.02603(17) 0.0200(3) 0.000 0.000 0.01301(8)
N1 0.0306(9) 0.0347(10) 0.0282(9) 0.0008(8) -0.0028(7) 0.0181(8)
N2 0.0354(10) 0.0315(10) 0.0255(9) 0.0039(7) 0.0013(7) 0.0139(8)
N3 0.0437(12) 0.0413(12) 0.0285(9) 0.0113(9) 0.0042(9) 0.0135(10)
N4 0.0392(13) 0.0392(13) 0.040(2) 0.000 0.000 0.0196(7)
C1 0.0327(13) 0.0335(13) 0.0361(14) 0.0076(10) -0.0026(11) 0.0141(11)
C2 0.0374(12) 0.0257(11) 0.0338(11) 0.0098(9) 0.0041(9) 0.0068(10)
C3 0.0386(14) 0.0401(14) 0.0451(14) 0.0129(11) 0.0072(11) 0.0083(12)
C4 0.0531(16) 0.0366(13) 0.0241(11) 0.0052(9) 0.0008(11) 0.0158(12)
C5 0.0463(14) 0.0468(14) 0.0261(10) 0.0094(10) 0.0014(10) 0.0268(12)
C6 0.0406(13) 0.0483(15) 0.0281(11) 0.0015(10) -0.0066(9) 0.0224(12)
Fe2 0.0407(2) 0.0407(2) 0.0279(4) 0.000 0.000 0.02035(11)
N5 0.0492(13) 0.0505(14) 0.0289(11) 0.0066(10) 0.0129(9) 0.0232(11)
N6 0.0474(12) 0.0385(11) 0.0342(10) 0.0058(9) 0.0059(9) 0.0184(10)
N7 0.0663(16) 0.0484(13) 0.0356(11) 0.0123(10) 0.0042(11) 0.0271(12)
N8 0.0630(18) 0.0630(18) 0.0157(17) 0.000 0.000 0.0315(9)
C7 0.0384(14) 0.0470(15) 0.0348(13) 0.0098(11) 0.0043(10) 0.0214(12)
C8 0.0520(16) 0.0403(14) 0.0346(12) 0.0078(10) -0.0001(11) 0.0213(13)
C9 0.0595(18) 0.0526(17) 0.0497(16) 0.0143(13) -0.0009(14) 0.0273(15)
C10 0.0598(18) 0.0543(17) 0.0325(13) 0.0005(12) 0.0045(12) 0.0287(15)
C11 0.0622(19) 0.0635(19) 0.0354(14) 0.0088(13) 0.0129(13) 0.0278(16)
C12 0.0623(19) 0.063(2) 0.0352(16) 0.0036(14) 0.0200(14) 0.0293(17)
Fe3 0.02687(17) 0.02687(17) 0.0241(3) 0.000 0.000 0.01343(9)
N9 0.0279(10) 0.0449(12) 0.0272(9) 0.0048(8) 0.0072(7) 0.0187(9)
N10 0.0381(10) 0.0332(10) 0.0236(8) 0.0043(7) 0.0021(7) 0.0191(9)
N11 0.0522(13) 0.0462(13) 0.0292(10) 0.0176(9) 0.0070(9) 0.0216(11)
N12 0.0499(16) 0.0499(16) 0.034(2) 0.000 0.000 0.0249(8)
C13 0.0343(13) 0.0444(15) 0.0293(13) 0.0043(11) 0.0054(10) 0.0229(12)
C14 0.0326(11) 0.0347(12) 0.0318(11) 0.0091(9) 0.0045(9) 0.0187(10)
C15 0.0461(15) 0.0389(14) 0.0525(15) 0.0173(12) 0.0046(12) 0.0244(12)
C16 0.0382(13) 0.0367(13) 0.0281(11) 0.0076(9) 0.0074(10) 0.0087(11)
C17 0.0460(15) 0.0668(19) 0.0367(13) 0.0174(13) 0.0127(11) 0.0323(14)
C18 0.0681(19) 0.0622(18) 0.0283(11) 0.0055(12) 0.0170(12) 0.0425(16)
Fe4 0.0387(2) 0.0387(2) 0.0303(5) 0.000 0.000 0.01933(11)
N13 0.0521(13) 0.0507(13) 0.0237(10) 0.0074(9) 0.0026(9) 0.0297(12)
N14 0.0544(13) 0.0425(12) 0.0249(9) 0.0050(8) 0.0050(8) 0.0281(10)
N15 0.0542(14) 0.0435(12) 0.0307(10) 0.0148(9) 0.0067(9) 0.0220(11)
N16 0.070(2) 0.070(2) 0.034(2) 0.000 0.000 0.0352(10)
C19 0.0502(17) 0.068(2) 0.0317(14) -0.0008(13) -0.0046(12) 0.0345(16)
C20 0.0439(14) 0.0416(14) 0.0328(11) 0.0109(10) 0.0022(10) 0.0236(12)
C21 0.0439(15) 0.0504(16) 0.0442(14) 0.0121(12) 0.0080(12) 0.0226(13)
C22 0.0517(16) 0.0432(14) 0.0289(11) 0.0049(10) 0.0003(11) 0.0220(13)
C23 0.066(2) 0.0630(19) 0.0386(14) 0.0134(13) -0.0074(13) 0.0344(17)
C24 0.068(2) 0.075(2) 0.0332(15) 0.0104(14) -0.0025(14) 0.0438(18)
Fe5 0.0361(2) 0.0361(2) 0.0252(3) 0.000 0.000 0.01807(11)
N17 0.0432(12) 0.0493(13) 0.0267(9) 0.0062(9) 0.0054(8) 0.0190(10)
N18 0.0543(14) 0.0465(13) 0.0308(10) -0.0007(9) 0.0017(10) 0.0191(11)
N19 0.0629(16) 0.0493(14) 0.0426(13) 0.0092(11) 0.0035(11) 0.0202(13)
N20 0.0579(18) 0.0579(18) 0.038(2) 0.000 0.000 0.0289(9)
C25 0.0541(18) 0.0535(18) 0.0396(15) 0.0059(13) 0.0098(13) 0.0278(15)
C26 0.0568(18) 0.0485(16) 0.0404(14) 0.0049(12) 0.0055(13) 0.0233(14)
C27 0.0591(18) 0.0469(16) 0.0405(14) 0.0100(12) 0.0031(13) 0.0224(14)
C28 0.0547(18) 0.0421(15) 0.0358(13) 0.0051(11) 0.0124(12) 0.0071(13)
C29 0.0425(15) 0.0535(17) 0.0391(13) 0.0114(12) 0.0162(11) 0.0139(13)
C30 0.0577(18) 0.0517(17) 0.0358(13) -0.0060(12) 0.0006(13) 0.0257(15)
Fe6 0.03342(19) 0.03342(19) 0.0285(3) 0.000 0.000 0.01671(10)
N21 0.0422(12) 0.0502(13) 0.0350(10) 0.0068(9) -0.0001(9) 0.0254(11)
N22 0.0551(14) 0.0480(13) 0.0329(10) 0.0056(9) -0.0013(10) 0.0246(11)
N23 0.0641(17) 0.0491(15) 0.0480(14) 0.0142(11) 0.0060(12) 0.0163(13)
N24 0.0542(16) 0.0542(16) 0.033(2) 0.000 0.000 0.0271(8)
C31 0.0406(15) 0.0540(18) 0.0436(16) 0.0021(13) -0.0073(12) 0.0223(14)
C32 0.0491(16) 0.0576(18) 0.0422(15) 0.0080(13) -0.0008(12) 0.0178(14)
C33 0.0573(18) 0.0449(16) 0.0439(14) 0.0129(12) 0.0059(13) 0.0139(14)
C34 0.0549(17) 0.0497(16) 0.0332(12) 0.0051(11) -0.0041(12) 0.0230(14)
C35 0.063(2) 0.073(2) 0.0466(16) 0.0160(15) 0.0057(14) 0.0340(18)
C36 0.0547(18) 0.0618(19) 0.0339(13) -0.0023(13) -0.0097(12) 0.0220(15)
B1 0.065(3) 0.065(3) 0.059(4) 0.000 0.000 0.0323(14)
F1 0.0879(17) 0.0879(17) 0.079(3) 0.000 0.000 0.0440(9)
F2 0.115(2) 0.130(2) 0.0913(19) 0.0045(17) -0.0168(17) 0.0361(19)
B2 0.061(2) 0.061(2) 0.043(3) 0.000 0.000 0.0305(12)
F3 0.118(2) 0.118(2) 0.103(4) 0.000 0.000 0.0589(12)
F4 0.106(2) 0.0861(17) 0.0947(17) 0.0054(14) 0.0056(15) 0.0275(15)
B3 0.054(2) 0.054(2) 0.073(5) 0.000 0.000 0.0269(12)
F5 0.123(3) 0.123(3) 0.086(4) 0.000 0.000 0.0616(13)
F6 0.130(3) 0.126(3) 0.133(3) 0.034(2) 0.031(2) 0.024(2)
B4 0.079(3) 0.062(3) 0.076(3) 0.008(2) 0.012(2) 0.023(2)
F7 0.0844(16) 0.0879(16) 0.0943(16) 0.0206(13) 0.0160(13) 0.0295(14)
F8 0.127(2) 0.128(2) 0.0911(18) -0.0002(18) -0.0230(17) 0.055(2)
F9 0.0992(19) 0.108(2) 0.117(2) 0.0134(17) -0.0092(16) 0.0445(17)
F10 0.132(2) 0.107(2) 0.0926(19) 0.0195(16) 0.0145(16) 0.0557(18)

loop_
_atom_type_symbol
_atom_type_description
_atom_type_scat_dispersion_real
_atom_type_scat_dispersion_imag
_atom_type_scat_source
C C 0.0033 0.0016 'International Tables Vol C Tables 4.2.6.8 and 6.1.1.4'
H H 0.0000 0.0000 'International Tables Vol C Tables 4.2.6.8 and 6.1.1.4'
N N 0.0061 0.0033 'International Tables Vol C Tables 4.2.6.8 and 6.1.1.4'
B B 0.0013 0.0007 'International Tables Vol C Tables 4.2.6.8 and 6.1.1.4'
F F 0.0171 0.0103 'International Tables Vol C Tables 4.2.6.8 and 6.1.1.4'
Fe Fe 0.3463 0.8444 'International Tables Vol C Tables 4.2.6.8 and 6.1.1.4'

loop_
_geom_angle_atom_site_label_1
_geom_angle_atom_site_label_2
_geom_angle_atom_site_label_3
_geom_angle
_geom_angle_site_symmetry_1
_geom_angle_site_symmetry_3
_geom_angle_publ_flag
N2 Fe1 N2 90.42(8) 3_675 . ?
N2 Fe1 N2 90.42(8) 3_675 2_765 ?
N2 Fe1 N2 90.42(8) . 2_765 ?
N2 Fe1 N1 80.82(8) 3_675 3_675 ?
N2 Fe1 N1 171.24(8) . 3_675 ?
N2 Fe1 N1 89.63(8) 2_765 3_675 ?
N2 Fe1 N1 89.63(8) 3_675 . ?
N2 Fe1 N1 80.82(8) . . ?
N2 Fe1 N1 171.24(8) 2_765 . ?
N1 Fe1 N1 99.03(7) 3_675 . ?
N2 Fe1 N1 171.24(8) 3_675 2_765 ?
N2 Fe1 N1 89.63(8) . 2_765 ?
N2 Fe1 N1 80.82(8) 2_765 2_765 ?
N1 Fe1 N1 99.03(7) 3_675 2_765 ?
N1 Fe1 N1 99.03(7) . 2_765 ?
C1 N1 C5 119.4(2) . . ?
C1 N1 Fe1 114.46(16) . . ?
C5 N1 Fe1 126.12(16) . . ?
C4 N2 C2 105.9(2) . . ?
C4 N2 Fe1 139.81(19) . . ?
C2 N2 Fe1 113.42(14) . . ?
C3 N3 C4 105.4(2) . . ?
C6 N4 C6 118.39(8) 3_675 . ?
C6 N4 C6 118.39(8) 3_675 2_765 ?
C6 N4 C6 118.39(8) . 2_765 ?
N1 C1 C2 114.6(2) . . ?
N1 C1 H1 122.7 . . ?
C2 C1 H1 122.7 . . ?
N2 C2 C3 106.7(2) . . ?
N2 C2 C1 116.4(2) . . ?
C3 C2 C1 136.7(3) . . ?
N3 C3 C2 109.7(2) . . ?
N3 C3 H3 125.1 . . ?
C2 C3 H3 125.1 . . ?
N2 C4 N3 112.2(2) . . ?
N2 C4 H4 123.9 . . ?
N3 C4 H4 123.9 . . ?
N1 C5 C6 110.5(2) . . ?
N1 C5 H5A 109.6 . . ?
C6 C5 H5A 109.6 . . ?
N1 C5 H5B 109.6 . . ?
C6 C5 H5B 109.6 . . ?
H5A C5 H5B 108.1 . . ?
N4 C6 C5 111.7(2) . . ?
N4 C6 H6A 109.3 . . ?
C5 C6 H6A 109.3 . . ?
N4 C6 H6B 109.3 . . ?
C5 C6 H6B 109.3 . . ?
H6A C6 H6B 108.0 . . ?
N5 Fe2 N5 105.08(7) 2_655 3_665 ?
N5 Fe2 N5 105.08(7) 2_655 . ?
N5 Fe2 N5 105.08(7) 3_665 . ?
N5 Fe2 N6 94.15(9) 2_655 3_665 ?
N5 Fe2 N6 74.60(8) 3_665 3_665 ?
N5 Fe2 N6 159.94(8) . 3_665 ?
N5 Fe2 N6 74.60(8) 2_655 2_655 ?
N5 Fe2 N6 159.94(8) 3_665 2_655 ?
N5 Fe2 N6 94.15(9) . 2_655 ?
N6 Fe2 N6 85.38(9) 3_665 2_655 ?
N5 Fe2 N6 159.94(9) 2_655 . ?
N5 Fe2 N6 94.15(9) 3_665 . ?
N5 Fe2 N6 74.60(8) . . ?
N6 Fe2 N6 85.38(8) 3_665 . ?
N6 Fe2 N6 85.38(9) 2_655 . ?
C7 N5 C11 119.7(2) . . ?
C7 N5 Fe2 117.31(18) . . ?
C11 N5 Fe2 123.0(2) . . ?
C10 N6 C8 106.6(2) . . ?
C10 N6 Fe2 139.3(2) . . ?
C8 N6 Fe2 111.97(16) . . ?
C10 N7 C9 107.3(2) . . ?
C10 N7 H7N 126.3 . . ?
C9 N7 H7N 126.3 . . ?
C12 N8 C12 113.65(16) 2_655 3_665 ?
C12 N8 C12 113.65(16) 2_655 . ?
C12 N8 C12 113.65(16) 3_665 . ?
N5 C7 C8 116.1(3) . . ?
N5 C7 H7 121.9 . . ?
C8 C7 H7 121.9 . . ?
N6 C8 C9 108.7(2) . . ?
N6 C8 C7 119.1(2) . . ?
C9 C8 C7 132.1(3) . . ?
N7 C9 C8 106.2(3) . . ?
N7 C9 H9 126.9 . . ?
C8 C9 H9 126.9 . . ?
N6 C10 N7 111.2(3) . . ?
N6 C10 H10 124.4 . . ?
N7 C10 H10 124.4 . . ?
N5 C11 C12 109.1(2) . . ?
N5 C11 H11A 109.9 . . ?
C12 C11 H11A 109.9 . . ?
N5 C11 H11B 109.9 . . ?
C12 C11 H11B 109.9 . . ?
H11A C11 H11B 108.3 . . ?
N8 C12 C11 111.9(3) . . ?
N8 C12 H12A 109.2 . . ?
C11 C12 H12A 109.2 . . ?
N8 C12 H12B 109.2 . . ?
C11 C12 H12B 109.2 . . ?
H12A C12 H12B 107.9 . . ?
N10 Fe3 N10 89.72(8) 3_665 2_655 ?
N10 Fe3 N10 89.72(8) 3_665 . ?
N10 Fe3 N10 89.72(8) 2_655 . ?
N10 Fe3 N9 90.21(8) 3_665 2_655 ?
N10 Fe3 N9 79.67(8) 2_655 2_655 ?
N10 Fe3 N9 169.39(8) . 2_655 ?
N10 Fe3 N9 79.67(8) 3_665 3_665 ?
N10 Fe3 N9 169.39(8) 2_655 3_665 ?
N10 Fe3 N9 90.21(8) . 3_665 ?
N9 Fe3 N9 100.21(7) 2_655 3_665 ?
N10 Fe3 N9 169.39(8) 3_665 . ?
N10 Fe3 N9 90.21(8) 2_655 . ?
N10 Fe3 N9 79.68(8) . . ?
N9 Fe3 N9 100.21(7) 2_655 . ?
N9 Fe3 N9 100.21(7) 3_665 . ?
C13 N9 C17 121.2(2) . . ?
C13 N9 Fe3 115.66(16) . . ?
C17 N9 Fe3 123.02(17) . . ?
C16 N10 C14 104.9(2) . . ?
C16 N10 Fe3 140.24(19) . . ?
C14 N10 Fe3 113.96(14) . . ?
C16 N11 C15 106.2(2) . . ?
C18 N12 C18 118.05(9) 2_655 3_665 ?
C18 N12 C18 118.05(9) 2_655 . ?
C18 N12 C18 118.05(9) 3_665 . ?
N9 C13 C14 117.2(2) . . ?
N9 C13 H13 121.4 . . ?
C14 C13 H13 121.4 . . ?
N10 C14 C15 107.9(2) . . ?
N10 C14 C13 113.3(2) . . ?
C15 C14 C13 138.6(2) . . ?
N11 C15 C14 107.5(2) . . ?
N11 C15 H15 126.3 . . ?
C14 C15 H15 126.3 . . ?
N10 C16 N11 113.5(2) . . ?
N10 C16 H16 123.3 . . ?
N11 C16 H16 123.3 . . ?
N9 C17 C18 109.8(2) . . ?
N9 C17 H17A 109.7 . . ?
C18 C17 H17A 109.7 . . ?
N9 C17 H17B 109.7 . . ?
C18 C17 H17B 109.7 . . ?
H17A C17 H17B 108.2 . . ?
N12 C18 C17 110.7(2) . . ?
N12 C18 H18A 109.5 . . ?
C17 C18 H18A 109.5 . . ?
N12 C18 H18B 109.5 . . ?
C17 C18 H18B 109.5 . . ?
H18A C18 H18B 108.1 . . ?
N13 Fe4 N13 105.12(6) 3_675 . ?
N13 Fe4 N13 105.12(6) 3_675 2_765 ?
N13 Fe4 N13 105.12(6) . 2_765 ?
N13 Fe4 N14 75.19(8) 3_675 3_675 ?
N13 Fe4 N14 93.99(8) . 3_675 ?
N13 Fe4 N14 159.87(8) 2_765 3_675 ?
N13 Fe4 N14 159.87(8) 3_675 . ?
N13 Fe4 N14 75.19(8) . . ?
N13 Fe4 N14 93.99(8) 2_765 . ?
N14 Fe4 N14 84.69(9) 3_675 . ?
N13 Fe4 N14 93.99(8) 3_675 2_765 ?
N13 Fe4 N14 159.87(8) . 2_765 ?
N13 Fe4 N14 75.19(8) 2_765 2_765 ?
N14 Fe4 N14 84.69(9) 3_675 2_765 ?
N14 Fe4 N14 84.69(9) . 2_765 ?
C19 N13 C23 117.3(3) . . ?
C19 N13 Fe4 117.88(18) . . ?
C23 N13 Fe4 124.78(19) . . ?
C22 N14 C20 106.1(2) . . ?
C22 N14 Fe4 140.7(2) . . ?
C20 N14 Fe4 111.93(15) . . ?
C22 N15 C21 108.4(2) . . ?
C22 N15 H15N 125.8 . . ?
C21 N15 H15N 125.8 . . ?
C24 N16 C24 114.37(18) 3_675 . ?
C24 N16 C24 114.37(17) 3_675 2_765 ?
C24 N16 C24 114.37(18) . 2_765 ?
N13 C19 C20 115.9(3) . . ?
N13 C19 H19 122.0 . . ?
C20 C19 H19 122.0 . . ?
N14 C20 C21 109.4(2) . . ?
N14 C20 C19 118.5(2) . . ?
C21 C20 C19 132.0(3) . . ?
N15 C21 C20 104.5(2) . . ?
N15 C21 H21 127.7 . . ?
C20 C21 H21 127.7 . . ?
N14 C22 N15 111.5(3) . . ?
N14 C22 H22 124.2 . . ?
N15 C22 H22 124.2 . . ?
N13 C23 C24 108.2(2) . . ?
N13 C23 H23A 110.1 . . ?
C24 C23 H23A 110.1 . . ?
N13 C23 H23B 110.1 . . ?
C24 C23 H23B 110.1 . . ?
H23A C23 H23B 108.4 . . ?
N16 C24 C23 113.8(3) . . ?
N16 C24 H24A 108.8 . . ?
C23 C24 H24A 108.8 . . ?
N16 C24 H24B 108.8 . . ?
C23 C24 H24B 108.8 . . ?
H24A C24 H24B 107.7 . . ?
N18 Fe5 N18 88.78(9) 3_665 2_655 ?
N18 Fe5 N18 88.78(9) 3_665 . ?
N18 Fe5 N18 88.78(9) 2_655 . ?
N18 Fe5 N17 92.37(9) 3_665 2_655 ?
N18 Fe5 N17 76.78(9) 2_655 2_655 ?
N18 Fe5 N17 165.49(9) . 2_655 ?
N18 Fe5 N17 76.78(9) 3_665 3_665 ?
N18 Fe5 N17 165.49(9) 2_655 3_665 ?
N18 Fe5 N17 92.37(9) . 3_665 ?
N17 Fe5 N17 101.98(7) 2_655 3_665 ?
N18 Fe5 N17 165.49(9) 3_665 . ?
N18 Fe5 N17 92.37(9) 2_655 . ?
N18 Fe5 N17 76.78(9) . . ?
N17 Fe5 N17 101.98(7) 2_655 . ?
N17 Fe5 N17 101.98(7) 3_665 . ?
C25 N17 C29 118.0(2) . . ?
C25 N17 Fe5 117.34(19) . . ?
C29 N17 Fe5 124.66(19) . . ?
C28 N18 C26 105.3(3) . . ?
C28 N18 Fe5 140.6(2) . . ?
C26 N18 Fe5 113.40(18) . . ?
C28 N19 C27 105.8(2) . . ?
C30 N20 C30 117.27(12) 2_655 3_665 ?
C30 N20 C30 117.28(12) 2_655 . ?
C30 N20 C30 117.28(12) 3_665 . ?
N17 C25 C26 116.3(3) . . ?
N17 C25 H25 121.8 . . ?
C26 C25 H25 121.8 . . ?
N18 C26 C27 107.9(3) . . ?
N18 C26 C25 115.8(3) . . ?
C27 C26 C25 136.1(3) . . ?
N19 C27 C26 107.2(3) . . ?
N19 C27 H27 126.4 . . ?
C26 C27 H27 126.4 . . ?
N19 C28 N18 113.8(3) . . ?
N19 C28 H28 123.1 . . ?
N18 C28 H28 123.1 . . ?
N17 C29 C30 107.9(2) . . ?
N17 C29 H29A 110.1 . . ?
C30 C29 H29A 110.1 . . ?
N17 C29 H29B 110.1 . . ?
C30 C29 H29B 110.1 . . ?
H29A C29 H29B 108.4 . . ?
N20 C30 C29 112.4(3) . . ?
N20 C30 H30A 109.1 . . ?
C29 C30 H30A 109.1 . . ?
N20 C30 H30B 109.1 . . ?
C29 C30 H30B 109.1 . . ?
H30A C30 H30B 107.9 . . ?
N22 Fe6 N22 87.65(9) 3_675 . ?
N22 Fe6 N22 87.65(9) 3_675 2_765 ?
N22 Fe6 N22 87.65(9) . 2_765 ?
N22 Fe6 N21 75.89(9) 3_675 3_675 ?
N22 Fe6 N21 163.49(9) . 3_675 ?
N22 Fe6 N21 92.81(9) 2_765 3_675 ?
N22 Fe6 N21 92.81(9) 3_675 . ?
N22 Fe6 N21 75.89(9) . . ?
N22 Fe6 N21 163.49(9) 2_765 . ?
N21 Fe6 N21 103.31(7) 3_675 . ?
N22 Fe6 N21 163.49(9) 3_675 2_765 ?
N22 Fe6 N21 92.81(9) . 2_765 ?
N22 Fe6 N21 75.89(9) 2_765 2_765 ?
N21 Fe6 N21 103.31(7) 3_675 2_765 ?
N21 Fe6 N21 103.31(7) . 2_765 ?
C31 N21 C35 119.2(3) . . ?
C31 N21 Fe6 116.22(19) . . ?
C35 N21 Fe6 124.50(19) . . ?
C34 N22 C32 104.3(2) . . ?
C34 N22 Fe6 141.4(2) . . ?
C32 N22 Fe6 112.88(17) . . ?
C34 N23 C33 108.7(2) . . ?
C34 N23 H23N 125.6 . . ?
C33 N23 H23N 125.6 . . ?
C36 N24 C36 114.36(16) 3_675 . ?
C36 N24 C36 114.36(16) 3_675 2_765 ?
C36 N24 C36 114.36(16) . 2_765 ?
N21 C31 C32 119.1(3) . . ?
N21 C31 H31 120.5 . . ?
C32 C31 H31 120.5 . . ?
C33 C32 N22 110.0(3) . . ?
C33 C32 C31 134.9(3) . . ?
N22 C32 C31 115.0(3) . . ?
C32 C33 N23 105.8(3) . . ?
C32 C33 H33 127.1 . . ?
N23 C33 H33 127.1 . . ?
N23 C34 N22 111.1(3) . . ?
N23 C34 H34 124.4 . . ?
N22 C34 H34 124.4 . . ?
N21 C35 C36 108.3(3) . . ?
N21 C35 H35A 110.0 . . ?
C36 C35 H35A 110.0 . . ?
N21 C35 H35B 110.0 . . ?
C36 C35 H35B 110.0 . . ?
H35A C35 H35B 108.4 . . ?
N24 C36 C35 111.2(3) . . ?
N24 C36 H36A 109.4 . . ?
C35 C36 H36A 109.4 . . ?
N24 C36 H36B 109.4 . . ?
C35 C36 H36B 109.4 . . ?
H36A C36 H36B 108.0 . . ?
F2 B1 F2 108.8(4) . 3_565 ?
F2 B1 F2 108.8(4) . 2_665 ?
F2 B1 F2 108.8(4) 3_565 2_665 ?
F2 B1 F1 110.1(4) . . ?
F2 B1 F1 110.1(4) 3_565 . ?
F2 B1 F1 110.1(4) 2_665 . ?
F4 B2 F4 110.4(3) 3_565 2_665 ?
F4 B2 F4 110.4(3) 3_565 . ?
F4 B2 F4 110.4(3) 2_665 . ?
F4 B2 F3 108.5(3) 3_565 . ?
F4 B2 F3 108.5(3) 2_665 . ?
F4 B2 F3 108.5(3) . . ?
F5 B3 F6 108.8(4) . 2_665 ?
F5 B3 F6 108.8(4) . . ?
F6 B3 F6 110.1(4) 2_665 . ?
F5 B3 F6 108.8(4) . 3_565 ?
F6 B3 F6 110.1(4) 2_665 3_565 ?
F6 B3 F6 110.1(4) . 3_565 ?
F7 B4 F10 107.2(4) . . ?
F7 B4 F9 109.8(4) . . ?
F10 B4 F9 113.4(4) . . ?
F7 B4 F8 111.3(4) . . ?
F10 B4 F8 110.8(4) . . ?
F9 B4 F8 104.3(4) . . ?

loop_
_geom_bond_atom_site_label_1
_geom_bond_atom_site_label_2
_geom_bond_distance
_geom_bond_site_symmetry_2
_geom_bond_publ_flag
Fe1 N2 1.9526(19) 3_675 ?
Fe1 N2 1.9526(19) . ?
Fe1 N2 1.9526(19) 2_765 ?
Fe1 N1 2.0130(19) 3_675 ?
Fe1 N1 2.0130(19) . ?
Fe1 N1 2.0130(18) 2_765 ?
N1 C1 1.329(3) . ?
N1 C5 1.455(3) . ?
N2 C4 1.330(3) . ?
N2 C2 1.381(3) . ?
N3 C3 1.331(3) . ?
N3 C4 1.368(3) . ?
N4 C6 1.449(3) 3_675 ?
N4 C6 1.449(3) . ?
N4 C6 1.449(3) 2_765 ?
C1 C2 1.402(3) . ?
C1 H1 0.9300 . ?
C2 C3 1.392(3) . ?
C3 H3 0.9300 . ?
C4 H4 0.9300 . ?
C5 C6 1.531(3) . ?
C5 H5A 0.9700 . ?
C5 H5B 0.9700 . ?
C6 H6A 0.9700 . ?
C6 H6B 0.9700 . ?
Fe2 N5 2.197(2) 2_655 ?
Fe2 N5 2.197(2) 3_665 ?
Fe2 N5 2.197(2) . ?
Fe2 N6 2.231(2) 3_665 ?
Fe2 N6 2.231(2) 2_655 ?
Fe2 N6 2.231(2) . ?
N5 C7 1.296(3) . ?
N5 C11 1.448(3) . ?
N6 C10 1.301(3) . ?
N6 C8 1.359(4) . ?
N7 C10 1.343(4) . ?
N7 C9 1.351(4) . ?
N7 H7N 0.8600 . ?
N8 C12 1.460(3) 2_655 ?
N8 C12 1.460(3) 3_665 ?
N8 C12 1.460(3) . ?
C7 C8 1.451(4) . ?
C7 H7 0.9300 . ?
C8 C9 1.371(4) . ?
C9 H9 0.9300 . ?
C10 H10 0.9300 . ?
C11 C12 1.508(5) . ?
C11 H11A 0.9700 . ?
C11 H11B 0.9700 . ?
C12 H12A 0.9700 . ?
C12 H12B 0.9700 . ?
Fe3 N10 1.9780(19) 3_665 ?
Fe3 N10 1.9780(19) 2_655 ?
Fe3 N10 1.9780(19) . ?
Fe3 N9 2.0255(19) 2_655 ?
Fe3 N9 2.0255(19) 3_665 ?
Fe3 N9 2.0255(19) . ?
N9 C13 1.249(3) . ?
N9 C17 1.466(3) . ?
N10 C16 1.327(3) . ?
N10 C14 1.384(3) . ?
N11 C16 1.330(4) . ?
N11 C15 1.363(4) . ?
N12 C18 1.443(3) 2_655 ?
N12 C18 1.443(3) 3_665 ?
N12 C18 1.443(3) . ?
C13 C14 1.441(3) . ?
C13 H13 0.9300 . ?
C14 C15 1.386(3) . ?
C15 H15 0.9300 . ?
C16 H16 0.9300 . ?
C17 C18 1.539(4) . ?
C17 H17A 0.9700 . ?
C17 H17B 0.9700 . ?
C18 H18A 0.9700 . ?
C18 H18B 0.9700 . ?
Fe4 N13 2.175(2) 3_675 ?
Fe4 N13 2.175(2) . ?
Fe4 N13 2.175(2) 2_765 ?
Fe4 N14 2.179(2) 3_675 ?
Fe4 N14 2.179(2) . ?
Fe4 N14 2.179(2) 2_765 ?
N13 C19 1.255(4) . ?
N13 C23 1.464(3) . ?
N14 C22 1.312(3) . ?
N14 C20 1.365(3) . ?
N15 C22 1.348(4) . ?
N15 C21 1.360(4) . ?
N15 H15N 0.8600 . ?
N16 C24 1.444(3) 3_675 ?
N16 C24 1.444(3) . ?
N16 C24 1.444(3) 2_765 ?
C19 C20 1.453(4) . ?
C19 H19 0.9300 . ?
C20 C21 1.404(3) . ?
C21 H21 0.9300 . ?
C22 H22 0.9300 . ?
C23 C24 1.534(4) . ?
C23 H23A 0.9700 . ?
C23 H23B 0.9700 . ?
C24 H24A 0.9700 . ?
C24 H24B 0.9700 . ?
Fe5 N18 2.088(2) 3_665 ?
Fe5 N18 2.088(2) 2_655 ?
Fe5 N18 2.088(2) . ?
Fe5 N17 2.093(2) 2_655 ?
Fe5 N17 2.093(2) 3_665 ?
Fe5 N17 2.093(2) . ?
N17 C25 1.253(4) . ?
N17 C29 1.480(3) . ?
N18 C28 1.337(3) . ?
N18 C26 1.363(4) . ?
N19 C28 1.304(4) . ?
N19 C27 1.381(4) . ?
N20 C30 1.443(3) 2_655 ?
N20 C30 1.443(3) 3_665 ?
N20 C30 1.443(3) . ?
C25 C26 1.445(4) . ?
C25 H25 0.9300 . ?
C26 C27 1.386(4) . ?
C27 H27 0.9300 . ?
C28 H28 0.9300 . ?
C29 C30 1.532(4) . ?
C29 H29A 0.9700 . ?
C29 H29B 0.9700 . ?
C30 H30A 0.9700 . ?
C30 H30B 0.9700 . ?
Fe6 N22 2.142(2) 3_675 ?
Fe6 N22 2.142(2) . ?
Fe6 N22 2.142(2) 2_765 ?
Fe6 N21 2.143(2) 3_675 ?
Fe6 N21 2.143(2) . ?
Fe6 N21 2.143(2) 2_765 ?
N21 C31 1.241(4) . ?
N21 C35 1.469(4) . ?
N22 C34 1.352(3) . ?
N22 C32 1.387(4) . ?
N23 C34 1.312(4) . ?
N23 C33 1.373(4) . ?
N23 H23N 0.8600 . ?
N24 C36 1.465(3) 3_675 ?
N24 C36 1.465(3) . ?
N24 C36 1.465(3) 2_765 ?
C31 C32 1.441(4) . ?
C31 H31 0.9300 . ?
C32 C33 1.350(4) . ?
C33 H33 0.9300 . ?
C34 H34 0.9300 . ?
C35 C36 1.511(5) . ?
C35 H35A 0.9700 . ?
C35 H35B 0.9700 . ?
C36 H36A 0.9700 . ?
C36 H36B 0.9700 . ?
B1 F2 1.370(4) . ?
B1 F2 1.370(4) 3_565 ?
B1 F2 1.370(4) 2_665 ?
B1 F1 1.385(9) . ?
B2 F4 1.350(4) 3_565 ?
B2 F4 1.350(4) 2_665 ?
B2 F4 1.350(4) . ?
B2 F3 1.394(8) . ?
B3 F5 1.363(8) . ?
B3 F6 1.364(4) 2_665 ?
B3 F6 1.364(4) . ?
B3 F6 1.364(4) 3_565 ?
B4 F7 1.352(6) . ?
B4 F10 1.369(5) . ?
B4 F9 1.369(5) . ?
B4 F8 1.393(6) . ?

loop_
_geom_hbond_atom_site_label_D
_geom_hbond_atom_site_label_H
_geom_hbond_atom_site_label_A
_geom_hbond_distance_DH
_geom_hbond_distance_HA
_geom_hbond_distance_DA
_geom_hbond_angle_DHA
_geom_hbond_site_symmetry_A
N7 H7N N3 0.86 1.93 2.788(3) 171.6 .
N15 H15N N11 0.86 1.94 2.793(3) 172.7 .
N23 H23N N19 0.86 1.92 2.777(3) 171.3 .
